data_1515011
loop_
_publ_author_name
'Kember, Michael R.'
'Jutz, Fabian'
'Buchard, Antoine'
'White, Andrew J. P.'
'Williams, Charlotte K.'

_publ_section_title
;
 Di-cobalt(ii) catalysts for the copolymerisation of CO2 and cyclohexene
 oxide: support for a dinuclear mechanism?
;
_journal_issue 4
_journal_name_full 'Chemical Science'
_journal_page_first 1245
_journal_paper_doi 10.1039/c2sc00802e
_journal_volume 3
_journal_year 2012
_chemical_formula_moiety 'C34 H54 Cl3 Co2 N4 O2, C6 H16 N, 2(C H2 Cl2)'
_chemical_formula_sum 'C42 H74 Cl7 Co2 N5 O2'
_chemical_formula_weight 1047.07
_chemical_name_systematic
;
?
;
_space_group_IT_number 14
_symmetry_cell_setting monoclinic
_symmetry_space_group_name_Hall '-P 2yn'
_symmetry_space_group_name_H-M 'P 1 21/n 1'
_atom_sites_solution_hydrogens geom
_atom_sites_solution_primary direct
_atom_sites_solution_secondary difmap
_audit_creation_method SHELXL-97
_cell_angle_alpha 90.00
_cell_angle_beta 105.0867(14)
_cell_angle_gamma 90.00
_cell_formula_units_Z 4
_cell_length_a 14.4425(2)
_cell_length_b 21.5810(3)
_cell_length_c 16.8129(2)
_cell_measurement_reflns_used 32048
_cell_measurement_temperature 173(2)
_cell_measurement_theta_max 32.9877
_cell_measurement_theta_min 2.8611
_cell_volume 5059.69(12)
_computing_cell_refinement 'CrysAlis RED, Oxford Diffraction Ltd'
_computing_data_collection 'CrysAlis CCD, Oxford Diffraction Ltd'
_computing_data_reduction 'CrysAlis RED, Oxford Diffraction Ltd'
_computing_molecular_graphics 'Bruker SHELXTL'
_computing_publication_material 'Bruker SHELXTL'
_computing_structure_refinement 'SHELXL-97 (Sheldrick, 1997)'
_computing_structure_solution 'SHELXS-97 (Sheldrick, 1990)'
_diffrn_ambient_temperature 173(2)
_diffrn_detector_area_resol_mean 15.9825
_diffrn_measured_fraction_theta_full 0.991
_diffrn_measured_fraction_theta_max 0.917
_diffrn_measurement_device_type 'OD Xcalibur 3'
_diffrn_measurement_method 'omega scans'
_diffrn_radiation_monochromator graphite
_diffrn_radiation_source 'Enhance (Mo) X-ray Source'
_diffrn_radiation_type MoK\a
_diffrn_radiation_wavelength 0.71073
_diffrn_reflns_av_R_equivalents 0.0263
_diffrn_reflns_av_sigmaI/netI 0.0374
_diffrn_reflns_limit_h_max 20
_diffrn_reflns_limit_h_min -22
_diffrn_reflns_limit_k_max 26
_diffrn_reflns_limit_k_min -32
_diffrn_reflns_limit_l_max 24
_diffrn_reflns_limit_l_min -24
_diffrn_reflns_number 69133
_diffrn_reflns_theta_full 31.50
_diffrn_reflns_theta_max 33.06
_diffrn_reflns_theta_min 2.87
_diffrn_standards_number 0
_exptl_absorpt_coefficient_mu 1.064
_exptl_absorpt_correction_T_max 0.890
_exptl_absorpt_correction_T_min 0.744
_exptl_absorpt_correction_type analytical
_exptl_absorpt_process_details
;
CrysAlisPro, Oxford Diffraction Ltd.,
Version 1.171.33.48 (release 15-09-2009 CrysAlis171 .NET)
(compiled Sep 15 2009,11:49:04)
Analytical numeric absorption correction using a multifaceted crystal
model based on expressions derived by R.C. Clark & J.S. Reid.
(Clark, R. C. & Reid, J. S. (1995). Acta Cryst. A51, 887-897)
;
_exptl_crystal_colour Pink
_exptl_crystal_density_diffrn 1.375
_exptl_crystal_density_method 'not measured'
_exptl_crystal_description blocks
_exptl_crystal_F_000 2200
_exptl_crystal_size_max 0.47
_exptl_crystal_size_mid 0.28
_exptl_crystal_size_min 0.17
_refine_diff_density_max 0.601
_refine_diff_density_min -0.391
_refine_diff_density_rms 0.065
_refine_ls_extinction_method none
_refine_ls_goodness_of_fit_ref 0.992
_refine_ls_hydrogen_treatment mixed
_refine_ls_matrix_type full
_refine_ls_number_parameters 543
_refine_ls_number_reflns 17566
_refine_ls_number_restraints 5
_refine_ls_restrained_S_all 0.992
_refine_ls_R_factor_all 0.0572
_refine_ls_R_factor_gt 0.0322
_refine_ls_shift/su_max 0.003
_refine_ls_shift/su_mean 0.000
_refine_ls_structure_factor_coef Fsqd
_refine_ls_weighting_details 'calc w=1/[\s^2^(Fo^2^)+(0.0477P)^2^+0.0000P] where P=(Fo^2^+2Fc^2^)/3'
_refine_ls_weighting_scheme calc
_refine_ls_wR_factor_gt 0.0803
_refine_ls_wR_factor_ref 0.0844
_reflns_number_gt 12400
_reflns_number_total 17566
_reflns_threshold_expression >2sigma(I)
_cod_data_source_file c2sc00802e.txt
_cod_data_source_block 3a
_cod_depositor_comments
;
The following automatic conversions were performed:

'_symmetry_cell_setting' value 'Monoclinic' changed to 'monoclinic'
according to
/usr/data/users/saulius/automatic-downloads/retrospective/RSC/lib/dictionaries/cif_core.dic
dictionary named 'cif_core.dic' version 2.4.2 from 2011-04-26.

Automatic conversion script
Id: cif_fix_values 2281 2013-09-26 08:29:07Z andrius 
;
_cod_original_sg_symbol_H-M P2(1)/n
_cod_database_code 1515011

loop_
_symmetry_equiv_pos_as_xyz
'x, y, z'
'-x+1/2, y+1/2, -z+1/2'
'-x, -y, -z'
'x-1/2, -y-1/2, z-1/2'

loop_
_atom_site_label
_atom_site_type_symbol
_atom_site_fract_x
_atom_site_fract_y
_atom_site_fract_z
_atom_site_U_iso_or_equiv
_atom_site_adp_type
_atom_site_occupancy
_atom_site_symmetry_multiplicity
_atom_site_calc_flag
_atom_site_refinement_flags
Co1 Co 0.668473(12) 0.527161(8) 0.315977(11) 0.01711(4) Uani 1 1 d .
Co2 Co 0.701506(13) 0.417762(8) 0.221622(11) 0.01802(4) Uani 1 1 d .
Cl1 Cl 0.58187(2) 0.515913(14) 0.15996(2) 0.02051(6) Uani 1 1 d .
Cl2 Cl 0.75504(3) 0.531802(16) 0.46340(2) 0.02836(8) Uani 1 1 d .
Cl3 Cl 0.80765(3) 0.333660(16) 0.27810(2) 0.02748(8) Uani 1 1 d .
O1 O 0.78373(6) 0.49519(4) 0.27257(6) 0.01782(18) Uani 1 1 d .
C1 C 0.83217(8) 0.53109(6) 0.23208(8) 0.0165(2) Uani 1 1 d .
C2 C 0.84835(9) 0.59463(6) 0.25095(8) 0.0187(2) Uani 1 1 d .
C3 C 0.81196(9) 0.62454(6) 0.31738(9) 0.0209(3) Uani 1 1 d .
H3A H 0.8414 0.6039 0.3706 0.025 Uiso 1 1 calc R
H3B H 0.8318 0.6686 0.3225 0.025 Uiso 1 1 calc R
N4 N 0.70586(8) 0.62091(5) 0.30051(7) 0.0172(2) Uani 1 1 d D
H4 H 0.6820(10) 0.6296(7) 0.2467(3) 0.026(4) Uiso 1 1 d D
C5 C 0.67332(10) 0.66989(6) 0.34864(9) 0.0215(3) Uani 1 1 d .
H5A H 0.6919 0.7107 0.3306 0.026 Uiso 1 1 calc R
H5B H 0.7076 0.6647 0.4074 0.026 Uiso 1 1 calc R
C6 C 0.56573(9) 0.67068(6) 0.34126(9) 0.0207(3) Uani 1 1 d .
C7 C 0.53569(10) 0.61491(6) 0.38486(9) 0.0225(3) Uani 1 1 d .
H7A H 0.5777 0.6130 0.4417 0.027 Uiso 1 1 calc R
H7B H 0.4693 0.6218 0.3890 0.027 Uiso 1 1 calc R
N8 N 0.53960(8) 0.55435(5) 0.34459(7) 0.0188(2) Uani 1 1 d D
H8 H 0.4931(8) 0.5554(8) 0.2971(5) 0.029(4) Uiso 1 1 d D
C9 C 0.51196(10) 0.50519(6) 0.39612(9) 0.0229(3) Uani 1 1 d .
H9A H 0.4600 0.5210 0.4191 0.027 Uiso 1 1 calc R
H9B H 0.5677 0.4955 0.4428 0.027 Uiso 1 1 calc R
C10 C 0.47881(10) 0.44711(6) 0.34853(8) 0.0205(3) Uani 1 1 d .
C11 C 0.53995(9) 0.41406(6) 0.30998(8) 0.0183(2) Uani 1 1 d .
O11 O 0.62979(7) 0.43308(4) 0.31452(6) 0.01890(18) Uani 1 1 d .
C12 C 0.50206(10) 0.35939(6) 0.26770(8) 0.0201(3) Uani 1 1 d .
C13 C 0.56161(10) 0.32027(6) 0.22630(9) 0.0217(3) Uani 1 1 d .
H13A H 0.6192 0.3055 0.2680 0.026 Uiso 1 1 calc R
H13B H 0.5241 0.2835 0.2014 0.026 Uiso 1 1 calc R
N14 N 0.59185(8) 0.35515(5) 0.16151(7) 0.0182(2) Uani 1 1 d D
H14 H 0.5407(6) 0.3776(6) 0.1348(8) 0.018(4) Uiso 1 1 d D
C15 C 0.61378(10) 0.31113(6) 0.10190(9) 0.0207(3) Uani 1 1 d .
H15A H 0.5551 0.2871 0.0767 0.025 Uiso 1 1 calc R
H15B H 0.6628 0.2815 0.1322 0.025 Uiso 1 1 calc R
C16 C 0.65011(9) 0.34043(6) 0.03305(8) 0.0186(2) Uani 1 1 d .
C17 C 0.75141(10) 0.36630(6) 0.06543(8) 0.0204(3) Uani 1 1 d .
H17A H 0.7926 0.3335 0.0976 0.025 Uiso 1 1 calc R
H17B H 0.7771 0.3763 0.0178 0.025 Uiso 1 1 calc R
N18 N 0.75900(8) 0.42195(5) 0.11750(7) 0.0172(2) Uani 1 1 d D
H18 H 0.7269(9) 0.4519(5) 0.0842(8) 0.019(4) Uiso 1 1 d D
C19 C 0.86152(9) 0.43965(6) 0.14737(9) 0.0206(3) Uani 1 1 d .
H19A H 0.8944 0.4314 0.1036 0.025 Uiso 1 1 calc R
H19B H 0.8925 0.4139 0.1958 0.025 Uiso 1 1 calc R
C20 C 0.87266(9) 0.50679(6) 0.17082(8) 0.0184(2) Uani 1 1 d .
C21 C 0.92414(9) 0.54479(6) 0.13048(9) 0.0219(3) Uani 1 1 d .
H21A H 0.9502 0.5269 0.0894 0.026 Uiso 1 1 calc R
C22 C 0.93902(9) 0.60753(6) 0.14760(9) 0.0226(3) Uani 1 1 d .
C23 C 0.90007(9) 0.63066(6) 0.20938(9) 0.0218(3) Uani 1 1 d .
H23A H 0.9095 0.6732 0.2237 0.026 Uiso 1 1 calc R
C24 C 0.99508(11) 0.64939(7) 0.10331(11) 0.0319(3) Uani 1 1 d .
C25 C 1.08959(15) 0.66845(11) 0.16647(16) 0.0660(7) Uani 1 1 d .
H25A H 1.1275 0.6313 0.1867 0.099 Uiso 1 1 calc R
H25B H 1.0746 0.6901 0.2128 0.099 Uiso 1 1 calc R
H25C H 1.1264 0.6959 0.1398 0.099 Uiso 1 1 calc R
C26 C 1.01807(19) 0.61802(10) 0.03060(16) 0.0651(7) Uani 1 1 d .
H26A H 0.9583 0.6064 -0.0096 0.098 Uiso 1 1 calc R
H26B H 1.0563 0.5808 0.0493 0.098 Uiso 1 1 calc R
H26C H 1.0545 0.6465 0.0048 0.098 Uiso 1 1 calc R
C27 C 0.93957(16) 0.70867(9) 0.07422(14) 0.0559(6) Uani 1 1 d .
H27A H 0.8793 0.6985 0.0338 0.084 Uiso 1 1 calc R
H27B H 0.9780 0.7359 0.0487 0.084 Uiso 1 1 calc R
H27C H 0.9257 0.7298 0.1214 0.084 Uiso 1 1 calc R
C28 C 0.50803(10) 0.67520(7) 0.25123(9) 0.0276(3) Uani 1 1 d .
H28A H 0.5201 0.6384 0.2213 0.041 Uiso 1 1 calc R
H28B H 0.5275 0.7124 0.2262 0.041 Uiso 1 1 calc R
H28C H 0.4395 0.6777 0.2485 0.041 Uiso 1 1 calc R
C29 C 0.54657(11) 0.72847(7) 0.38776(11) 0.0308(3) Uani 1 1 d .
H29A H 0.5836 0.7259 0.4455 0.046 Uiso 1 1 calc R
H29B H 0.4781 0.7309 0.3851 0.046 Uiso 1 1 calc R
H29C H 0.5658 0.7656 0.3625 0.046 Uiso 1 1 calc R
C30 C 0.38598(10) 0.42639(6) 0.34268(9) 0.0238(3) Uani 1 1 d .
H30A H 0.3473 0.4493 0.3701 0.029 Uiso 1 1 calc R
C31 C 0.34704(10) 0.37384(7) 0.29866(9) 0.0240(3) Uani 1 1 d .
C32 C 0.40815(10) 0.34128(6) 0.26241(9) 0.0227(3) Uani 1 1 d .
H32A H 0.3847 0.3047 0.2324 0.027 Uiso 1 1 calc R
C33 C 0.24308(11) 0.35432(7) 0.29174(10) 0.0304(3) Uani 1 1 d .
C34 C 0.17442(14) 0.40685(11) 0.25653(19) 0.0696(8) Uani 1 1 d .
H34A H 0.1922 0.4439 0.2909 0.104 Uiso 1 1 calc R
H34B H 0.1089 0.3946 0.2557 0.104 Uiso 1 1 calc R
H34C H 0.1779 0.4160 0.2003 0.104 Uiso 1 1 calc R
C35 C 0.23325(15) 0.33754(10) 0.37716(12) 0.0506(5) Uani 1 1 d .
H35A H 0.2518 0.3731 0.4141 0.076 Uiso 1 1 calc R
H35B H 0.2751 0.3023 0.3987 0.076 Uiso 1 1 calc R
H35C H 0.1665 0.3264 0.3737 0.076 Uiso 1 1 calc R
C36 C 0.21338(14) 0.29775(11) 0.23660(14) 0.0552(6) Uani 1 1 d .
H36A H 0.2181 0.3074 0.1808 0.083 Uiso 1 1 calc R
H36B H 0.1471 0.2866 0.2348 0.083 Uiso 1 1 calc R
H36C H 0.2559 0.2629 0.2587 0.083 Uiso 1 1 calc R
C37 C 0.58078(10) 0.38962(6) -0.01339(9) 0.0246(3) Uani 1 1 d .
H37A H 0.5762 0.4235 0.0243 0.037 Uiso 1 1 calc R
H37B H 0.5173 0.3711 -0.0353 0.037 Uiso 1 1 calc R
H37C H 0.6044 0.4059 -0.0589 0.037 Uiso 1 1 calc R
C38 C 0.65744(11) 0.28804(7) -0.02672(9) 0.0274(3) Uani 1 1 d .
H38A H 0.6803 0.3049 -0.0723 0.041 Uiso 1 1 calc R
H38B H 0.5942 0.2692 -0.0484 0.041 Uiso 1 1 calc R
H38C H 0.7026 0.2566 0.0024 0.041 Uiso 1 1 calc R
N40 N 0.84921(10) 0.40576(6) 0.51445(8) 0.0312(3) Uani 1 1 d D
H40 H 0.8175(11) 0.4416(4) 0.5000(10) 0.032(5) Uiso 1 1 d D
C41 C 0.78077(13) 0.35289(8) 0.48716(11) 0.0400(4) Uani 1 1 d .
H41A H 0.8120 0.3139 0.5112 0.048 Uiso 1 1 calc R
H41B H 0.7656 0.3492 0.4264 0.048 Uiso 1 1 calc R
C42 C 0.68883(15) 0.36130(10) 0.51262(13) 0.0514(5) Uani 1 1 d .
H42A H 0.6466 0.3258 0.4937 0.077 Uiso 1 1 calc R
H42B H 0.6569 0.3994 0.4880 0.077 Uiso 1 1 calc R
H42C H 0.7033 0.3642 0.5728 0.077 Uiso 1 1 calc R
C43 C 0.92500(13) 0.40773(8) 0.46790(12) 0.0403(4) Uani 1 1 d .
H43A H 0.8933 0.4132 0.4086 0.048 Uiso 1 1 calc R
H43B H 0.9662 0.4444 0.4863 0.048 Uiso 1 1 calc R
C44 C 0.98750(14) 0.35119(10) 0.47825(15) 0.0567(6) Uani 1 1 d .
H44A H 1.0344 0.3559 0.4458 0.085 Uiso 1 1 calc R
H44B H 0.9477 0.3146 0.4592 0.085 Uiso 1 1 calc R
H44C H 1.0212 0.3461 0.5365 0.085 Uiso 1 1 calc R
C45 C 0.88827(16) 0.40907(9) 0.60598(11) 0.0489(5) Uani 1 1 d .
H45A H 0.9310 0.3731 0.6245 0.059 Uiso 1 1 calc R
H45B H 0.8344 0.4059 0.6321 0.059 Uiso 1 1 calc R
C46 C 0.94299(16) 0.46732(10) 0.63486(14) 0.0630(7) Uani 1 1 d .
H46A H 0.9668 0.4665 0.6950 0.094 Uiso 1 1 calc R
H46B H 0.9007 0.5032 0.6183 0.094 Uiso 1 1 calc R
H46C H 0.9973 0.4704 0.6102 0.094 Uiso 1 1 calc R
C50 C 0.68756(11) 0.63668(7) 0.05145(9) 0.0295(3) Uani 1 1 d .
H50A H 0.6457 0.6031 0.0623 0.035 Uiso 1 1 calc R
H50B H 0.7544 0.6213 0.0663 0.035 Uiso 1 1 calc R
Cl51 Cl 0.67863(3) 0.701842(18) 0.11246(3) 0.03595(9) Uani 1 1 d .
Cl52 Cl 0.65296(3) 0.65639(2) -0.05443(3) 0.04472(11) Uani 1 1 d .
C60 C 0.32802(11) 0.49387(7) 0.14625(10) 0.0324(3) Uani 1 1 d .
H60A H 0.3317 0.4553 0.1789 0.039 Uiso 1 1 calc R
H60B H 0.3899 0.4992 0.1320 0.039 Uiso 1 1 calc R
Cl61 Cl 0.23408(3) 0.48765(2) 0.05489(3) 0.04474(11) Uani 1 1 d .
Cl62 Cl 0.30804(3) 0.55767(2) 0.20553(3) 0.04888(12) Uani 1 1 d .

loop_
_atom_site_aniso_label
_atom_site_aniso_U_11
_atom_site_aniso_U_22
_atom_site_aniso_U_33
_atom_site_aniso_U_23
_atom_site_aniso_U_13
_atom_site_aniso_U_12
Co1 0.01981(9) 0.01528(8) 0.01681(9) -0.00127(6) 0.00581(7) 0.00162(6)
Co2 0.02258(9) 0.01586(8) 0.01651(9) -0.00206(6) 0.00666(7) -0.00018(6)
Cl1 0.02168(15) 0.02105(15) 0.01779(15) 0.00121(11) 0.00333(11) 0.00272(11)
Cl2 0.03652(19) 0.02505(17) 0.01892(17) -0.00093(13) -0.00100(13) 0.00500(13)
Cl3 0.03395(19) 0.02373(16) 0.02284(17) 0.00347(13) 0.00396(13) 0.00795(13)
O1 0.0199(4) 0.0160(4) 0.0179(5) -0.0010(3) 0.0055(3) 0.0018(3)
C1 0.0122(5) 0.0185(6) 0.0174(6) -0.0005(5) 0.0013(4) 0.0007(4)
C2 0.0150(6) 0.0186(6) 0.0219(7) -0.0028(5) 0.0034(5) 0.0015(4)
C3 0.0182(6) 0.0201(6) 0.0245(7) -0.0061(5) 0.0056(5) -0.0018(5)
N4 0.0184(5) 0.0166(5) 0.0170(5) -0.0035(4) 0.0051(4) 0.0021(4)
C5 0.0229(7) 0.0170(6) 0.0253(7) -0.0068(5) 0.0077(5) 0.0007(5)
C6 0.0220(6) 0.0162(6) 0.0243(7) -0.0037(5) 0.0068(5) 0.0022(5)
C7 0.0260(7) 0.0208(7) 0.0239(7) -0.0046(5) 0.0122(5) 0.0016(5)
N8 0.0236(6) 0.0175(5) 0.0166(6) -0.0014(4) 0.0074(4) 0.0013(4)
C9 0.0303(7) 0.0220(7) 0.0203(7) -0.0001(5) 0.0139(6) 0.0001(5)
C10 0.0267(7) 0.0187(6) 0.0185(7) 0.0020(5) 0.0103(5) 0.0010(5)
C11 0.0231(6) 0.0184(6) 0.0139(6) 0.0038(5) 0.0059(5) 0.0001(5)
O11 0.0216(5) 0.0180(4) 0.0178(5) 0.0002(3) 0.0063(4) -0.0007(3)
C12 0.0273(7) 0.0173(6) 0.0175(6) 0.0021(5) 0.0090(5) -0.0005(5)
C13 0.0288(7) 0.0168(6) 0.0222(7) 0.0008(5) 0.0114(5) -0.0016(5)
N14 0.0231(6) 0.0150(5) 0.0176(6) 0.0005(4) 0.0073(4) 0.0018(4)
C15 0.0278(7) 0.0136(6) 0.0225(7) -0.0030(5) 0.0098(5) -0.0002(5)
C16 0.0230(6) 0.0155(6) 0.0172(6) -0.0024(5) 0.0050(5) 0.0007(5)
C17 0.0244(7) 0.0177(6) 0.0204(7) -0.0052(5) 0.0081(5) 0.0019(5)
N18 0.0190(5) 0.0142(5) 0.0179(5) -0.0024(4) 0.0040(4) 0.0017(4)
C19 0.0189(6) 0.0197(6) 0.0241(7) -0.0049(5) 0.0073(5) 0.0005(5)
C20 0.0164(6) 0.0189(6) 0.0188(7) -0.0038(5) 0.0028(5) 0.0007(4)
C21 0.0184(6) 0.0244(7) 0.0237(7) -0.0024(5) 0.0070(5) 0.0010(5)
C22 0.0173(6) 0.0221(7) 0.0292(8) -0.0005(5) 0.0075(5) -0.0004(5)
C23 0.0186(6) 0.0180(6) 0.0285(7) -0.0021(5) 0.0057(5) 0.0005(5)
C24 0.0297(8) 0.0258(8) 0.0469(10) 0.0010(7) 0.0220(7) -0.0022(6)
C25 0.0389(11) 0.0709(16) 0.092(2) 0.0055(13) 0.0230(11) -0.0215(10)
C26 0.0956(18) 0.0437(12) 0.0827(17) -0.0068(11) 0.0711(15) -0.0133(11)
C27 0.0690(14) 0.0399(11) 0.0777(16) 0.0230(10) 0.0527(12) 0.0139(9)
C28 0.0272(7) 0.0246(7) 0.0289(8) 0.0022(6) 0.0034(6) 0.0050(5)
C29 0.0304(8) 0.0230(7) 0.0420(9) -0.0093(6) 0.0147(7) 0.0032(6)
C30 0.0288(7) 0.0234(7) 0.0233(7) 0.0038(5) 0.0140(6) 0.0010(5)
C31 0.0265(7) 0.0248(7) 0.0233(7) 0.0061(5) 0.0108(5) -0.0021(5)
C32 0.0284(7) 0.0199(6) 0.0208(7) 0.0022(5) 0.0084(5) -0.0047(5)
C33 0.0291(8) 0.0311(8) 0.0349(9) 0.0025(6) 0.0153(6) -0.0053(6)
C34 0.0271(10) 0.0598(14) 0.122(2) 0.0352(14) 0.0204(12) 0.0025(9)
C35 0.0550(12) 0.0595(13) 0.0471(12) -0.0020(9) 0.0310(9) -0.0255(10)
C36 0.0366(10) 0.0738(15) 0.0584(14) -0.0272(11) 0.0182(9) -0.0236(9)
C37 0.0253(7) 0.0250(7) 0.0217(7) 0.0031(5) 0.0029(5) 0.0019(5)
C38 0.0354(8) 0.0244(7) 0.0238(8) -0.0088(5) 0.0102(6) -0.0038(6)
N40 0.0399(8) 0.0255(7) 0.0257(7) -0.0011(5) 0.0038(6) 0.0048(5)
C41 0.0536(11) 0.0290(8) 0.0359(10) -0.0041(7) 0.0087(8) -0.0049(7)
C42 0.0527(12) 0.0485(12) 0.0537(13) -0.0012(9) 0.0153(10) -0.0079(9)
C43 0.0398(10) 0.0388(10) 0.0417(11) -0.0085(8) 0.0096(8) 0.0002(7)
C44 0.0348(10) 0.0539(12) 0.0761(16) -0.0210(11) 0.0048(10) 0.0074(9)
C45 0.0616(13) 0.0538(12) 0.0245(9) -0.0028(8) -0.0010(8) 0.0081(9)
C46 0.0685(15) 0.0539(13) 0.0448(13) -0.0144(10) -0.0242(10) 0.0195(10)
C50 0.0309(8) 0.0313(8) 0.0256(8) 0.0033(6) 0.0059(6) 0.0051(6)
Cl51 0.0469(2) 0.0303(2) 0.0325(2) 0.00420(15) 0.01366(17) 0.00988(16)
Cl52 0.0444(3) 0.0615(3) 0.0259(2) 0.00586(19) 0.00488(17) 0.0100(2)
C60 0.0302(8) 0.0297(8) 0.0345(9) 0.0084(6) 0.0032(6) 0.0011(6)
Cl61 0.0455(3) 0.0438(2) 0.0369(2) 0.00837(19) -0.00369(19) -0.00152(18)
Cl62 0.0431(3) 0.0404(2) 0.0562(3) -0.0069(2) 0.0004(2) 0.00384(18)

loop_
_atom_type_symbol
_atom_type_description
_atom_type_scat_dispersion_real
_atom_type_scat_dispersion_imag
_atom_type_scat_source
C C 0.0033 0.0016 'International Tables Vol C Tables 4.2.6.8 and 6.1.1.4'
H H 0.0000 0.0000 'International Tables Vol C Tables 4.2.6.8 and 6.1.1.4'
N N 0.0061 0.0033 'International Tables Vol C Tables 4.2.6.8 and 6.1.1.4'
O O 0.0106 0.0060 'International Tables Vol C Tables 4.2.6.8 and 6.1.1.4'
Cl Cl 0.1484 0.1585 'International Tables Vol C Tables 4.2.6.8 and 6.1.1.4'
Co Co 0.3494 0.9721 'International Tables Vol C Tables 4.2.6.8 and 6.1.1.4'

loop_
_geom_angle_atom_site_label_1
_geom_angle_atom_site_label_2
_geom_angle_atom_site_label_3
_geom_angle
O1 Co1 O11 84.90(4)
O1 Co1 N8 172.07(4)
O11 Co1 N8 91.35(4)
O1 Co1 N4 91.18(4)
O11 Co1 N4 172.43(4)
N8 Co1 N4 91.74(4)
O1 Co1 Cl2 97.01(3)
O11 Co1 Cl2 96.56(3)
N8 Co1 Cl2 90.35(3)
N4 Co1 Cl2 90.33(3)
O1 Co1 Cl1 80.55(3)
O11 Co1 Cl1 80.91(3)
N8 Co1 Cl1 91.97(3)
N4 Co1 Cl1 92.07(3)
Cl2 Co1 Cl1 176.607(13)
O1 Co1 Co2 45.33(2)
O11 Co1 Co2 45.70(3)
N8 Co1 Co2 128.08(3)
N4 Co1 Co2 127.83(3)
Cl2 Co1 Co2 117.468(11)
Cl1 Co1 Co2 59.141(8)
O1 Co2 O11 84.72(4)
O1 Co2 N18 90.08(4)
O11 Co2 N18 166.88(4)
O1 Co2 N14 166.40(4)
O11 Co2 N14 90.17(4)
N18 Co2 N14 92.17(4)
O1 Co2 Cl3 101.82(3)
O11 Co2 Cl3 102.17(3)
N18 Co2 Cl3 90.67(3)
N14 Co2 Cl3 91.57(3)
O1 Co2 Cl1 76.98(3)
O11 Co2 Cl1 77.18(3)
N18 Co2 Cl1 89.92(3)
N14 Co2 Cl1 89.61(3)
Cl3 Co2 Cl1 178.660(14)
O1 Co2 Co1 45.36(2)
O11 Co2 Co1 45.46(2)
N18 Co2 Co1 124.12(3)
N14 Co2 Co1 124.00(3)
Cl3 Co2 Co1 124.529(11)
Cl1 Co2 Co1 54.193(8)
Co1 Cl1 Co2 66.666(9)
C1 O1 Co2 124.52(8)
C1 O1 Co1 123.48(8)
Co2 O1 Co1 89.31(3)
O1 C1 C20 121.71(11)
O1 C1 C2 121.59(12)
C20 C1 C2 116.66(12)
C23 C2 C1 120.68(12)
C23 C2 C3 118.26(12)
C1 C2 C3 121.04(12)
N4 C3 C2 112.29(11)
C5 N4 C3 108.44(10)
C5 N4 Co1 119.05(8)
C3 N4 Co1 107.99(8)
N4 C5 C6 115.13(11)
C5 C6 C28 111.24(12)
C5 C6 C7 111.23(11)
C28 C6 C7 112.03(11)
C5 C6 C29 106.40(11)
C28 C6 C29 109.17(12)
C7 C6 C29 106.49(12)
N8 C7 C6 115.23(11)
C7 N8 C9 108.37(10)
C7 N8 Co1 119.21(8)
C9 N8 Co1 108.59(8)
N8 C9 C10 112.49(11)
C30 C10 C11 120.62(12)
C30 C10 C9 118.35(12)
C11 C10 C9 121.03(12)
O11 C11 C12 121.71(12)
O11 C11 C10 121.86(12)
C12 C11 C10 116.42(12)
C11 O11 Co1 123.01(8)
C11 O11 Co2 124.20(8)
Co1 O11 Co2 88.84(4)
C32 C12 C11 120.68(12)
C32 C12 C13 118.64(12)
C11 C12 C13 120.67(12)
N14 C13 C12 111.72(11)
C15 N14 C13 109.24(10)
C15 N14 Co2 117.87(8)
C13 N14 Co2 107.41(8)
N14 C15 C16 115.20(10)
C15 C16 C37 111.50(11)
C15 C16 C17 111.56(11)
C37 C16 C17 111.58(11)
C15 C16 C38 106.70(11)
C37 C16 C38 108.97(11)
C17 C16 C38 106.24(11)
N18 C17 C16 115.20(10)
C17 N18 C19 108.91(10)
C17 N18 Co2 118.03(8)
C19 N18 Co2 107.54(8)
N18 C19 C20 111.52(10)
C21 C20 C1 120.72(12)
C21 C20 C19 118.32(12)
C1 C20 C19 120.97(12)
C22 C21 C20 123.04(13)
C21 C22 C23 115.60(13)
C21 C22 C24 123.21(13)
C23 C22 C24 121.19(12)
C2 C23 C22 123.28(12)
C26 C24 C27 109.01(17)
C26 C24 C22 112.68(14)
C27 C24 C22 110.59(13)
C26 C24 C25 109.50(17)
C27 C24 C25 107.06(16)
C22 C24 C25 107.84(15)
C31 C30 C10 123.25(13)
C32 C31 C30 115.56(13)
C32 C31 C33 123.33(13)
C30 C31 C33 121.10(13)
C31 C32 C12 123.40(13)
C34 C33 C35 109.44(17)
C34 C33 C36 107.96(17)
C35 C33 C36 107.59(15)
C34 C33 C31 110.54(13)
C35 C33 C31 108.86(14)
C36 C33 C31 112.38(14)
C45 N40 C41 113.12(14)
C45 N40 C43 113.79(14)
C41 N40 C43 111.92(13)
N40 C41 C42 112.34(15)
C44 C43 N40 114.47(17)
N40 C45 C46 113.55(17)
Cl51 C50 Cl52 110.40(8)
Cl62 C60 Cl61 110.35(9)

loop_
_geom_bond_atom_site_label_1
_geom_bond_atom_site_label_2
_geom_bond_distance
Co1 O1 2.1005(9)
Co1 O11 2.1043(9)
Co1 N8 2.1227(11)
Co1 N4 2.1273(11)
Co1 Cl2 2.4705(4)
Co1 Cl1 2.6070(4)
Co1 Co2 2.9516(2)
Co2 O1 2.0992(9)
Co2 O11 2.1128(9)
Co2 N18 2.1258(12)
Co2 N14 2.1266(11)
Co2 Cl3 2.4059(4)
Co2 Cl1 2.7595(4)
O1 C1 1.3420(15)
C1 C20 1.4111(18)
C1 C2 1.4132(18)
C2 C23 1.3866(19)
C2 C3 1.4986(19)
C3 N4 1.4860(16)
N4 C5 1.4803(16)
C5 C6 1.5264(19)
C6 C28 1.529(2)
C6 C7 1.5297(19)
C6 C29 1.5349(19)
C7 N8 1.4799(17)
N8 C9 1.4884(17)
C9 C10 1.4972(19)
C10 C30 1.3923(19)
C10 C11 1.4164(18)
C11 O11 1.3440(16)
C11 C12 1.4121(18)
C12 C32 1.3919(19)
C12 C13 1.4996(18)
C13 N14 1.4804(17)
N14 C15 1.4739(16)
C15 C16 1.5268(19)
C16 C37 1.5272(18)
C16 C17 1.5277(18)
C16 C38 1.5345(18)
C17 N18 1.4735(16)
N18 C19 1.4843(17)
C19 C20 1.4994(18)
C20 C21 1.3956(19)
C21 C22 1.3893(19)
C22 C23 1.396(2)
C22 C24 1.530(2)
C24 C26 1.508(3)
C24 C27 1.521(2)
C24 C25 1.551(3)
C30 C31 1.390(2)
C31 C32 1.387(2)
C31 C33 1.534(2)
C33 C34 1.521(3)
C33 C35 1.523(2)
C33 C36 1.525(2)
N40 C45 1.497(2)
N40 C41 1.501(2)
N40 C43 1.503(2)
C41 C42 1.508(3)
C43 C44 1.501(2)
C45 C46 1.497(3)
C50 Cl51 1.7651(16)
C50 Cl52 1.7710(16)
C60 Cl62 1.7671(18)
C60 Cl61 1.7700(17)
